data_4077790
loop_
_publ_author_name
'Ueno, Keiji'
'Masuko, Akira'
'Ogino, Hiroshi'

_publ_section_title
;
 Synthesis, Crystal Structures, and Fluxional Behavior of Donor-Bridged
 Bis(silylene)molybdenum and -chromium Complexes
;
_journal_issue 14
_journal_name_full Organometallics
_journal_page_first 2694
_journal_paper_doi 10.1021/om990201f
_journal_volume 18
_journal_year 1999
_chemical_formula_sum 'C15 H27 Mo N O2 Si2'
_chemical_formula_weight 405.50
_chemical_name_systematic
;
 ?
;
_space_group_IT_number 14
_symmetry_cell_setting monoclinic
_symmetry_space_group_name_Hall '-P 2yab'
_symmetry_space_group_name_H-M 'P 1 21/a 1'
_atom_sites_solution_hydrogens geom
_atom_sites_solution_primary heavy
_atom_sites_solution_secondary difmap
_audit_creation_method SHELXL
_cell_angle_alpha 90.00
_cell_angle_beta 94.59(2)
_cell_angle_gamma 90.00
_cell_formula_units_Z 4
_cell_length_a 16.6668(15)
_cell_length_b 8.8103(7)
_cell_length_c 12.9121(12)
_cell_measurement_reflns_used 99
_cell_measurement_temperature 293(2)
_cell_measurement_theta_max 14.91
_cell_measurement_theta_min 12.51
_cell_volume 1889.9(3)
_computing_cell_refinement urlap
_computing_data_collection 'MSC/AFC Diffractmeter Control'
_computing_data_reduction f2-lp
_computing_molecular_graphics ORTEP
_computing_structure_refinement 'SHELXL-93 (Sheldrick, 1993)'
_computing_structure_solution 'SHELXS-86 (Sheldrick, 1990)'
_diffrn_ambient_temperature 293(2)
_diffrn_measurement_device 'Rigaku AFC6S'
_diffrn_measurement_method \w-2\q
_diffrn_radiation_monochromator graphite
_diffrn_radiation_source 'fine-focus sealed tube'
_diffrn_radiation_type MoK\a
_diffrn_radiation_wavelength 0.71073
_diffrn_reflns_av_R_equivalents 0.0000
_diffrn_reflns_av_sigmaI/netI 0.0509
_diffrn_reflns_limit_h_max 23
_diffrn_reflns_limit_h_min -23
_diffrn_reflns_limit_k_max 12
_diffrn_reflns_limit_k_min 0
_diffrn_reflns_limit_l_max 18
_diffrn_reflns_limit_l_min 0
_diffrn_reflns_number 5518
_diffrn_reflns_theta_max 30.00
_diffrn_reflns_theta_min 1.58
_diffrn_standards_decay_% 1.5
_diffrn_standards_interval_count 100
_diffrn_standards_number 3
_exptl_absorpt_coefficient_mu 0.824
_exptl_absorpt_correction_type none
_exptl_crystal_colour yellow
_exptl_crystal_density_diffrn 1.425
_exptl_crystal_description prismatic
_exptl_crystal_F_000 840
_exptl_crystal_size_max 0.40
_exptl_crystal_size_mid 0.35
_exptl_crystal_size_min 0.18
_refine_diff_density_max 0.527
_refine_diff_density_min -0.903
_refine_diff_density_rms 0.090
_refine_ls_extinction_method none
_refine_ls_goodness_of_fit_all 1.034
_refine_ls_goodness_of_fit_obs 1.077
_refine_ls_matrix_type full
_refine_ls_number_parameters 298
_refine_ls_number_reflns 5517
_refine_ls_number_restraints 0
_refine_ls_restrained_S_all 1.034
_refine_ls_restrained_S_obs 1.077
_refine_ls_R_factor_all 0.0725
_refine_ls_R_factor_obs 0.0362
_refine_ls_shift/esd_max 0.000
_refine_ls_shift/esd_mean 0.000
_refine_ls_structure_factor_coef Fsqd
_refine_ls_weighting_details 'w=1/[\s^2^(Fo^2^)+(0.0393P)^2^+0.0000P] where P=(Fo^2^+2Fc^2^)/3'
_refine_ls_weighting_scheme calc
_refine_ls_wR_factor_all 0.0908
_refine_ls_wR_factor_obs 0.0786
_reflns_number_observed 3903
_reflns_number_total 5518
_reflns_observed_criterion >2sigma(I)
_cod_data_source_file om990201f.cif
_cod_data_source_block 1b
_cod_depositor_comments
;
The following automatic conversions were performed:

'_refine_ls_weighting_scheme' value 'calc
w=1/[\s^2^(Fo^2^)+(0.0393P)^2^+0.0000P] where P=(Fo^2^+2Fc^2^)/3' was
changed to 'calc'. New tag '_refine_ls_weighting_details' was
created. The value of the new tag was set to
'w=1/[\s^2^(Fo^2^)+(0.0393P)^2^+0.0000P] where P=(Fo^2^+2Fc^2^)/3'.

Automatic conversion script
Id: cif_fix_values 3143 2015-03-26 13:38:13Z robertas 
;
_cod_database_code 4077790

loop_
_symmetry_equiv_pos_as_xyz
'x, y, z'
'-x+1/2, y+1/2, -z'
'-x, -y, -z'
'x-1/2, -y-1/2, z'

loop_
_atom_site_aniso_label
_atom_site_aniso_U_11
_atom_site_aniso_U_22
_atom_site_aniso_U_33
_atom_site_aniso_U_23
_atom_site_aniso_U_13
_atom_site_aniso_U_12
Mo1 0.02655(11) 0.03591(12) 0.03454(12) 0.00484(11) -0.00020(8) -0.00087(10)
Si1 0.0354(4) 0.0365(4) 0.0331(4) 0.0029(3) 0.0020(3) 0.0033(3)
Si2 0.0378(4) 0.0437(5) 0.0347(4) -0.0035(3) 0.0043(3) 0.0013(3)
N 0.0363(12) 0.0462(14) 0.0356(12) 0.0051(11) 0.0023(10) -0.0059(11)
C1 0.0370(14) 0.051(2) 0.0374(15) 0.0048(13) 0.0054(12) 0.0042(13)
O1 0.0335(11) 0.093(2) 0.067(2) 0.0156(15) 0.0112(10) 0.0113(13)
C2 0.0359(15) 0.039(2) 0.059(2) 0.0045(15) 0.0024(13) -0.0005(13)
O2 0.061(2) 0.051(2) 0.091(2) -0.0160(15) -0.0018(14) -0.0140(13)
C3 0.076(3) 0.042(2) 0.050(2) -0.008(2) 0.001(2) 0.004(2)
C4 0.047(2) 0.061(2) 0.053(2) 0.017(2) -0.002(2) 0.009(2)
C5 0.057(2) 0.066(3) 0.070(3) -0.008(2) 0.020(2) 0.011(2)
C6 0.079(3) 0.070(3) 0.042(2) -0.010(2) -0.005(2) -0.007(3)
C7 0.041(2) 0.064(2) 0.057(2) 0.007(2) 0.0021(15) -0.014(2)
C8 0.046(2) 0.104(5) 0.108(4) 0.018(4) 0.021(3) -0.017(3)
C9 0.057(2) 0.064(2) 0.038(2) 0.013(2) 0.008(2) 0.002(2)
C10 0.078(3) 0.063(3) 0.077(3) 0.033(2) 0.014(3) -0.004(2)
C11 0.049(2) 0.111(4) 0.057(2) 0.033(2) -0.023(2) -0.032(2)
C12 0.057(2) 0.121(4) 0.052(2) 0.013(3) -0.003(2) 0.047(3)
C13 0.088(3) 0.048(2) 0.071(3) 0.024(2) -0.031(2) -0.004(2)
C14 0.049(2) 0.102(4) 0.037(2) 0.021(2) 0.0007(15) 0.000(2)
C15 0.098(3) 0.060(3) 0.046(2) -0.001(2) -0.028(2) 0.005(2)

loop_
_atom_site_label
_atom_site_type_symbol
_atom_site_fract_x
_atom_site_fract_y
_atom_site_fract_z
_atom_site_U_iso_or_equiv
_atom_site_thermal_displace_type
_atom_site_occupancy
_atom_site_calc_flag
Mo1 Mo 0.079871(13) 0.20541(3) 0.36061(2) 0.03248(7) Uani 1 d
Si1 Si 0.07171(5) 0.46426(9) 0.28122(6) 0.0350(2) Uani 1 d
Si2 Si 0.13415(5) 0.23941(10) 0.18707(6) 0.0387(2) Uani 1 d
N N 0.15257(14) 0.4546(3) 0.1822(2) 0.0394(5) Uani 1 d
C1 C -0.0325(2) 0.2653(4) 0.3581(2) 0.0417(7) Uani 1 d
O1 O -0.10037(14) 0.2950(3) 0.3593(2) 0.0640(7) Uani 1 d
C2 C 0.0339(2) 0.0479(4) 0.2704(3) 0.0447(7) Uani 1 d
O2 O 0.0057(2) -0.0518(3) 0.2199(2) 0.0680(7) Uani 1 d
C3 C 0.0999(3) 0.6257(5) 0.3712(3) 0.0564(9) Uani 1 d
C4 C -0.0209(2) 0.5319(5) 0.2022(3) 0.0542(9) Uani 1 d
C5 C 0.2307(3) 0.1363(6) 0.1701(4) 0.0635(10) Uani 1 d
C6 C 0.0724(3) 0.2025(6) 0.0619(3) 0.0644(11) Uani 1 d
C7 C 0.2332(2) 0.4980(5) 0.2336(3) 0.0540(9) Uani 1 d
C8 C 0.3043(3) 0.4871(8) 0.1666(5) 0.085(2) Uani 1 d
C9 C 0.1374(2) 0.5362(5) 0.0806(3) 0.0530(9) Uani 1 d
C10 C 0.1435(3) 0.7066(6) 0.0885(4) 0.0722(12) Uani 1 d
C11 C 0.2009(3) 0.2451(6) 0.4627(3) 0.0738(14) Uani 1 d
C12 C 0.1958(3) 0.0919(7) 0.4416(3) 0.077(2) Uani 1 d
C13 C 0.1299(3) 0.0359(5) 0.4908(4) 0.0709(13) Uani 1 d
C14 C 0.0963(2) 0.1541(6) 0.5404(3) 0.0628(11) Uani 1 d
C15 C 0.1400(3) 0.2826(5) 0.5243(3) 0.0698(12) Uani 1 d
H1 H -0.0192(23) 0.6226(50) 0.1651(30) 0.068(12) Uiso 1 d
H2 H -0.0420(24) 0.4559(49) 0.1552(31) 0.070(13) Uiso 1 d
H3 H -0.0608(26) 0.5420(48) 0.2464(32) 0.073(13) Uiso 1 d
H4 H 0.1471(27) 0.6108(51) 0.4040(33) 0.079(15) Uiso 1 d
H5 H 0.0590(28) 0.6324(53) 0.4227(36) 0.088(15) Uiso 1 d
H6 H 0.0973(30) 0.7143(61) 0.3283(41) 0.101(17) Uiso 1 d
H7 H 0.0673(26) 0.0962(54) 0.0586(32) 0.077(14) Uiso 1 d
H8 H 0.0978(29) 0.2379(53) 0.0002(41) 0.093(16) Uiso 1 d
H9 H 0.0302(30) 0.2459(55) 0.0619(38) 0.084(18) Uiso 1 d
H10 H 0.2515(21) 0.1500(41) 0.1012(28) 0.052(10) Uiso 1 d
H11 H 0.2738(29) 0.1585(52) 0.2250(36) 0.089(15) Uiso 1 d
H12 H 0.2164(26) 0.0349(56) 0.1733(33) 0.083(15) Uiso 1 d
H13 H 0.2301(20) 0.6052(42) 0.2617(25) 0.047(9) Uiso 1 d
H14 H 0.2405(19) 0.4323(40) 0.2912(27) 0.048(10) Uiso 1 d
H15 H 0.3490(38) 0.5140(71) 0.2078(45) 0.131(22) Uiso 1 d
H16 H 0.3074(34) 0.3886(71) 0.1363(43) 0.116(22) Uiso 1 d
H17 H 0.2964(37) 0.5712(76) 0.1032(49) 0.150(24) Uiso 1 d
H18 H 0.0900(21) 0.5164(40) 0.0500(26) 0.048(10) Uiso 1 d
H19 H 0.1732(21) 0.4908(39) 0.0319(26) 0.052(10) Uiso 1 d
H20 H 0.1282(26) 0.7552(49) 0.0231(36) 0.076(13) Uiso 1 d
H21 H 0.1978(29) 0.7401(49) 0.1082(34) 0.076(14) Uiso 1 d
H22 H 0.1088(35) 0.7485(62) 0.1414(46) 0.117(20) Uiso 1 d
H23 H 0.1284(26) 0.3836(52) 0.5499(32) 0.081(14) Uiso 1 d
H24 H 0.0564(26) 0.1483(48) 0.5803(32) 0.074(13) Uiso 1 d
H25 H 0.2236(25) 0.0261(50) 0.4067(31) 0.075(14) Uiso 1 d
H26 H 0.2433(32) 0.3198(56) 0.4501(37) 0.108(18) Uiso 1 d
H27 H 0.1176(25) -0.0474(48) 0.4892(31) 0.065(13) Uiso 1 d

loop_
_atom_type_symbol
_atom_type_description
_atom_type_scat_dispersion_real
_atom_type_scat_dispersion_imag
_atom_type_scat_source
C C 0.0033 0.0016 'International Tables Vol C Tables 4.2.6.8 and 6.1.1.4'
H H 0.0000 0.0000 'International Tables Vol C Tables 4.2.6.8 and 6.1.1.4'
Mo Mo -1.6832 0.6857 'International Tables Vol C Tables 4.2.6.8 and 6.1.1.4'
Si Si 0.0817 0.0704 'International Tables Vol C Tables 4.2.6.8 and 6.1.1.4'
N N 0.0061 0.0033 'International Tables Vol C Tables 4.2.6.8 and 6.1.1.4'
O O 0.0106 0.0060 'International Tables Vol C Tables 4.2.6.8 and 6.1.1.4'

loop_
_geom_angle_atom_site_label_1
_geom_angle_atom_site_label_2
_geom_angle_atom_site_label_3
_geom_angle
C2 Mo1 C1 81.33(13)
C2 Mo1 C11 136.7(2)
C1 Mo1 C11 138.9(2)
C2 Mo1 C12 103.6(2)
C1 Mo1 C12 151.82(15)
C11 Mo1 C12 34.2(2)
C2 Mo1 C13 94.4(2)
C1 Mo1 C13 118.1(2)
C11 Mo1 C13 56.9(2)
C12 Mo1 C13 34.7(2)
C2 Mo1 C14 117.7(2)
C1 Mo1 C14 96.00(14)
C11 Mo1 C14 56.55(15)
C12 Mo1 C14 56.84(15)
C13 Mo1 C14 33.7(2)
C2 Mo1 C15 149.91(15)
C1 Mo1 C15 106.0(2)
C11 Mo1 C15 34.0(2)
C12 Mo1 C15 56.6(2)
C13 Mo1 C15 56.1(2)
C14 Mo1 C15 33.7(2)
C2 Mo1 Si1 113.71(10)
C1 Mo1 Si1 74.01(10)
C11 Mo1 Si1 96.35(12)
C12 Mo1 Si1 126.0(2)
C13 Mo1 Si1 151.33(12)
C14 Mo1 Si1 125.21(13)
C15 Mo1 Si1 96.29(11)
C2 Mo1 Si2 72.54(10)
C1 Mo1 Si2 111.69(9)
C11 Mo1 Si2 97.42(12)
C12 Mo1 Si2 96.10(11)
C13 Mo1 Si2 125.73(15)
C14 Mo1 Si2 151.97(10)
C15 Mo1 Si2 127.48(14)
Si1 Mo1 Si2 62.29(3)
C3 Si1 C4 104.5(2)
C3 Si1 N 106.9(2)
C4 Si1 N 103.9(2)
C3 Si1 Mo1 115.86(14)
C4 Si1 Mo1 121.84(15)
N Si1 Mo1 102.32(8)
C3 Si1 Si2 141.5(2)
C4 Si1 Si2 109.4(2)
N Si1 Si2 47.71(8)
Mo1 Si1 Si2 58.88(3)
C6 Si2 C5 103.4(2)
C6 Si2 N 102.8(2)
C5 Si2 N 109.5(2)
C6 Si2 Mo1 122.6(2)
C5 Si2 Mo1 114.9(2)
N Si2 Mo1 102.58(8)
C6 Si2 Si1 108.9(2)
C5 Si2 Si1 143.8(2)
N Si2 Si1 48.04(8)
Mo1 Si2 Si1 58.83(3)
C9 N C7 110.3(3)
C9 N Si2 119.0(2)
C7 N Si2 112.1(2)
C9 N Si1 118.7(2)
C7 N Si1 110.1(2)
Si2 N Si1 84.26(10)
O1 C1 Mo1 176.7(3)
O2 C2 Mo1 176.7(3)
N C7 C8 116.2(4)
N C9 C10 114.4(3)
C12 C11 C15 108.2(4)
C12 C11 Mo1 72.9(2)
C15 C11 Mo1 73.8(2)
C11 C12 C13 107.0(4)
C11 C12 Mo1 72.9(2)
C13 C12 Mo1 72.8(2)
C14 C13 C12 108.1(4)
C14 C13 Mo1 73.5(2)
C12 C13 Mo1 72.4(2)
C13 C14 C15 108.4(4)
C13 C14 Mo1 72.8(2)
C15 C14 Mo1 73.4(2)
C14 C15 C11 108.3(4)
C14 C15 Mo1 72.9(2)
C11 C15 Mo1 72.2(2)

loop_
_geom_bond_atom_site_label_1
_geom_bond_atom_site_label_2
_geom_bond_distance
Mo1 C2 1.931(3)
Mo1 C1 1.944(3)
Mo1 C11 2.346(3)
Mo1 C12 2.346(4)
Mo1 C13 2.351(4)
Mo1 C14 2.360(3)
Mo1 C15 2.366(4)
Mo1 Si1 2.4996(9)
Mo1 Si2 2.5008(9)
Si1 C3 1.872(4)
Si1 C4 1.879(4)
Si1 N 1.933(2)
Si1 Si2 2.5861(12)
Si2 C6 1.874(4)
Si2 C5 1.876(4)
Si2 N 1.923(3)
N C9 1.499(4)
N C7 1.500(4)
C1 O1 1.162(4)
C2 O2 1.169(4)
C7 C8 1.526(6)
C9 C10 1.507(6)
C11 C12 1.378(7)
C11 C15 1.379(7)
C12 C13 1.402(7)
C13 C14 1.365(7)
C14 C15 1.371(6)
